data_7235030
loop_
_publ_author_name
'Wangqiao Chen'
'Masahiro Nakano'
'Ji-Hoon Kim'
'Kazuo Takimiya'
'Qichun Zhang'

_publ_section_title
;
 Naphtho[2,3-b]thiophene diimide (NTI): a mono-functionalisable
 core-extended naphthalene diimide for electron-deficient architectures
;
_journal_name_full 'Journal of Materials Chemistry C'
_journal_page_first 8879
_journal_page_last 8883
_journal_paper_doi 10.1039/C6TC03476D
_journal_volume 4
_journal_year 2016
_chemical_formula_sum 'C32 H38 N2 O4 S'
_chemical_formula_weight 546.70
_space_group_IT_number 14
_space_group_name_Hall '-P 2yn'
_space_group_name_H-M_alt 'P 1 21/n 1'
_symmetry_cell_setting monoclinic
_symmetry_space_group_name_H-M 'P 1 21/n 1'
_atom_sites_solution_hydrogens geom
_atom_sites_solution_primary direct
_atom_sites_solution_secondary difmap
_cell_angle_alpha 90.00
_cell_angle_beta 90.2752(9)
_cell_angle_gamma 90.00
_cell_formula_units_Z 4
_cell_length_a 21.7114(4)
_cell_length_b 4.96590(10)
_cell_length_c 26.7513(5)
_cell_measurement_reflns_used 26730
_cell_measurement_temperature 100(2)
_cell_measurement_theta_max 68.195
_cell_measurement_theta_min 3.305
_cell_volume 2884.20(10)
_computing_cell_refinement PROCESS-AUTO
_computing_data_collection PROCESS-AUTO
_computing_data_reduction 'SHELXS-97 (Sheldrick, 1990)'
_computing_structure_refinement 'SHELXL-97 (Sheldrick, 1997)'
_computing_structure_solution 'SHELXS-97 (Sheldrick, 1990)'
_diffrn_ambient_temperature 100(2)
_diffrn_measured_fraction_theta_full 0.999
_diffrn_measured_fraction_theta_max 0.999
_diffrn_measurement_device_type 'Rigaku RAXIS-RAPID'
_diffrn_measurement_method \w
_diffrn_radiation_monochromator graphite
_diffrn_radiation_source 'fine-focus sealed tube'
_diffrn_radiation_type CuK\a
_diffrn_radiation_wavelength 1.54187
_diffrn_reflns_av_R_equivalents 0.0403
_diffrn_reflns_av_sigmaI/netI 0.0220
_diffrn_reflns_limit_h_max 26
_diffrn_reflns_limit_h_min -26
_diffrn_reflns_limit_k_max 5
_diffrn_reflns_limit_k_min -5
_diffrn_reflns_limit_l_max 32
_diffrn_reflns_limit_l_min -32
_diffrn_reflns_number 48600
_diffrn_reflns_theta_full 68.23
_diffrn_reflns_theta_max 68.23
_diffrn_reflns_theta_min 3.30
_exptl_absorpt_coefficient_mu 1.308
_exptl_absorpt_correction_T_max 0.9870
_exptl_absorpt_correction_T_min 0.5074
_exptl_absorpt_correction_type empirical
_exptl_crystal_colour yellow
_exptl_crystal_density_diffrn 1.259
_exptl_crystal_density_method 'not measured'
_exptl_crystal_description needle
_exptl_crystal_F_000 1168
_exptl_crystal_size_max 0.60
_exptl_crystal_size_mid 0.10
_exptl_crystal_size_min 0.01
_refine_diff_density_max 0.393
_refine_diff_density_min -0.323
_refine_diff_density_rms 0.063
_refine_ls_extinction_method none
_refine_ls_goodness_of_fit_ref 1.464
_refine_ls_hydrogen_treatment mixed
_refine_ls_matrix_type full
_refine_ls_number_parameters 363
_refine_ls_number_reflns 5236
_refine_ls_number_restraints 7
_refine_ls_restrained_S_all 1.539
_refine_ls_R_factor_all 0.0733
_refine_ls_R_factor_gt 0.0618
_refine_ls_shift/su_max 0.001
_refine_ls_shift/su_mean 0.000
_refine_ls_structure_factor_coef Fsqd
_refine_ls_weighting_details 'calc w=1/[\s^2^(Fo^2^)+(0.1000P)^2^+0.0000P] where P=(Fo^2^+2Fc^2^)/3'
_refine_ls_weighting_scheme calc
_refine_ls_wR_factor_gt 0.1910
_refine_ls_wR_factor_ref 0.2025
_reflns_number_gt 4060
_reflns_number_total 5236
_reflns_threshold_expression >2sigma(I)
_cod_data_source_file J-Mater-Chem-C-2016-4-8879.cif
_cod_data_source_block ydkr
_cod_original_sg_symbol_H-M P21/n
_cod_database_code 7235030

loop_
_symmetry_equiv_pos_as_xyz
'x, y, z'
'-x+1/2, y+1/2, -z+1/2'
'-x, -y, -z'
'x-1/2, -y-1/2, z-1/2'

loop_
_atom_site_label
_atom_site_type_symbol
_atom_site_fract_x
_atom_site_fract_y
_atom_site_fract_z
_atom_site_U_iso_or_equiv
_atom_site_adp_type
_atom_site_occupancy
_atom_site_symmetry_multiplicity
_atom_site_calc_flag
_atom_site_refinement_flags
_atom_site_disorder_assembly
_atom_site_disorder_group
S1 S 0.79688(4) -0.5309(2) 0.28641(4) 0.0548(3) Uani 0.711(2) 1 d PD A 1
C1 C 0.91749(17) -0.6032(18) 0.2960(4) 0.0548(3) Uani 0.711(2) 1 d PD A 1
H39 H 0.9576 -0.6745 0.2909 0.066 Uiso 0.711(2) 1 calc PR A 1
C1B C 0.81197(18) -0.540(3) 0.2913(5) 0.0708(10) Uani 0.289(2) 1 d PD A 2
H40 H 0.7702 -0.5691 0.2821 0.085 Uiso 0.289(2) 1 calc PR A 2
S1B S 0.93051(13) -0.6157(13) 0.2948(2) 0.0708(10) Uani 0.289(2) 1 d PD A 2
O2 O 0.70646(7) -0.2303(3) 0.32995(6) 0.0636(5) Uani 1 1 d . . .
O3 O 1.02878(8) -0.4576(4) 0.34817(7) 0.0763(5) Uani 1 1 d . A .
C33 C 0.80639(10) -0.1417(4) 0.36007(7) 0.0491(5) Uani 1 1 d . . .
C34 C 0.89966(10) -0.3793(4) 0.33275(7) 0.0501(5) Uani 1 1 d D . .
N2 N 0.71374(8) 0.0843(4) 0.39088(7) 0.0580(5) Uani 1 1 d . . .
N1 N 1.03519(8) -0.1253(4) 0.40595(7) 0.0574(5) Uani 1 1 d . A .
C2 C 0.94292(10) 0.1252(4) 0.42990(8) 0.0511(5) Uani 1 1 d . A .
O5 O 1.04261(7) 0.2168(3) 0.46186(6) 0.0702(5) Uani 1 1 d . A .
C4 C 0.84290(10) 0.0109(4) 0.39337(7) 0.0484(5) Uani 1 1 d . A .
C5 C 0.93557(10) -0.2319(4) 0.36646(7) 0.0489(5) Uani 1 1 d . A .
C6 C 0.83446(10) -0.3326(4) 0.32995(7) 0.0493(5) Uani 1 1 d D A .
O6 O 0.72342(8) 0.4419(4) 0.44367(7) 0.0800(6) Uani 1 1 d . . .
C8 C 0.85178(11) 0.3649(5) 0.45518(8) 0.0567(6) Uani 1 1 d . A .
H2 H 0.8333 0.5012 0.4750 0.068 Uiso 1 1 calc R . .
C9 C 0.90746(10) -0.0332(4) 0.39643(7) 0.0477(5) Uani 1 1 d . . .
C10 C 0.73955(10) -0.1022(4) 0.35838(8) 0.0538(5) Uani 1 1 d . . .
C11 C 0.74846(11) 0.2598(5) 0.42069(8) 0.0597(6) Uani 1 1 d . A .
C12 C 1.00239(11) -0.2828(5) 0.37178(8) 0.0565(6) Uani 1 1 d . . .
C13 C 1.01000(11) 0.0818(4) 0.43429(8) 0.0569(6) Uani 1 1 d . . .
C14 C 0.81560(10) 0.2122(4) 0.42337(8) 0.0522(5) Uani 1 1 d . . .
C15 C 0.91495(11) 0.3212(5) 0.45850(8) 0.0566(6) Uani 1 1 d . . .
H3 H 0.9391 0.4275 0.4807 0.068 Uiso 1 1 calc R A .
C16 C 1.10199(10) -0.1774(5) 0.41045(9) 0.0644(6) Uani 1 1 d . . .
H4 H 1.1097 -0.3730 0.4071 0.077 Uiso 1 1 calc R A .
H5 H 1.1165 -0.1206 0.4440 0.077 Uiso 1 1 calc R . .
C17 C 0.64581(11) 0.0997(6) 0.39270(10) 0.0665(6) Uani 1 1 d . . .
H6 H 0.6336 0.1840 0.4247 0.080 Uiso 1 1 calc R . .
H7 H 0.6289 -0.0855 0.3922 0.080 Uiso 1 1 calc R . .
C18 C 0.61718(10) 0.2583(5) 0.34993(10) 0.0661(6) Uani 1 1 d . . .
H8 H 0.6364 0.4389 0.3485 0.079 Uiso 1 1 calc R . .
H9 H 0.6260 0.1653 0.3180 0.079 Uiso 1 1 calc R . .
C19 C 0.86297(10) -0.6826(5) 0.27126(8) 0.0625(6) Uani 1 1 d D . .
H41 H 0.8637 -0.8197 0.2465 0.08(2) Uiso 0.711(2) 1 calc PR A 1
H42 H 0.8579 -0.8113 0.2453 0.02(3) Uiso 0.289(2) 1 calc PR A 2
C20 C 0.54798(11) 0.2896(6) 0.35555(11) 0.0772(7) Uani 1 1 d . . .
H11 H 0.5288 0.1087 0.3560 0.093 Uiso 1 1 calc R . .
H12 H 0.5393 0.3766 0.3880 0.093 Uiso 1 1 calc R . .
C21 C 0.51874(11) 0.4546(6) 0.31421(11) 0.0761(7) Uani 1 1 d . . .
H13 H 0.5404 0.6296 0.3122 0.091 Uiso 1 1 calc R . .
H14 H 0.5252 0.3600 0.2821 0.091 Uiso 1 1 calc R . .
C22 C 0.45081(13) 0.5081(7) 0.31997(12) 0.0865(9) Uani 1 1 d . . .
H15 H 0.4440 0.5997 0.3523 0.104 Uiso 1 1 calc R . .
H16 H 0.4288 0.3336 0.3210 0.104 Uiso 1 1 calc R . .
C23 C 1.13753(12) -0.0287(6) 0.37120(11) 0.0806(8) Uani 1 1 d . A .
H17 H 1.1280 0.1657 0.3738 0.097 Uiso 1 1 calc R . .
H18 H 1.1237 -0.0908 0.3378 0.097 Uiso 1 1 calc R . .
C24 C 0.42289(12) 0.6798(7) 0.27842(11) 0.0874(9) Uani 1 1 d . . .
H19 H 0.4455 0.8529 0.2770 0.105 Uiso 1 1 calc R . .
H20 H 0.4291 0.5866 0.2461 0.105 Uiso 1 1 calc R . .
C25 C 1.23507(17) 0.0537(11) 0.42175(17) 0.1440(18) Uani 1 1 d . A .
H21 H 1.2220 -0.0522 0.4512 0.173 Uiso 1 1 calc R . .
H22 H 1.2196 0.2398 0.4260 0.173 Uiso 1 1 calc R . .
C26 C 0.35546(14) 0.7384(8) 0.28426(14) 0.1067(11) Uani 1 1 d . . .
H23 H 0.3328 0.5655 0.2838 0.128 Uiso 1 1 calc R . .
H24 H 0.3490 0.8213 0.3175 0.128 Uiso 1 1 calc R . .
C27 C 1.20679(14) -0.0668(9) 0.37532(15) 0.1126(12) Uani 1 1 d . . .
H25 H 1.2160 -0.2620 0.3747 0.135 Uiso 1 1 calc R A .
H26 H 1.2264 0.0154 0.3457 0.135 Uiso 1 1 calc R . .
C28 C 0.32829(16) 0.9181(9) 0.24570(15) 0.1186(13) Uani 1 1 d . . .
H27 H 0.3522 1.0852 0.2440 0.178 Uiso 1 1 calc R . .
H28 H 0.2856 0.9600 0.2545 0.178 Uiso 1 1 calc R . .
H29 H 0.3291 0.8278 0.2131 0.178 Uiso 1 1 calc R . .
C29 C 1.3056(2) 0.0587(15) 0.4197(2) 0.183(3) Uani 1 1 d D . .
H30 H 1.3200 -0.1267 0.4128 0.220 Uiso 1 1 calc R A .
H31 H 1.3178 0.1716 0.3909 0.220 Uiso 1 1 calc R . .
C30 C 1.4056(2) 0.1597(17) 0.4574(2) 0.187(3) Uani 1 1 d . . .
H32 H 1.4218 -0.0261 0.4551 0.224 Uiso 1 1 calc R A .
H33 H 1.4175 0.2570 0.4266 0.224 Uiso 1 1 calc R . .
C31 C 1.3360(2) 0.1498(14) 0.4606(2) 0.182(2) Uani 1 1 d D A .
H34 H 1.3248 0.0339 0.4893 0.218 Uiso 1 1 calc R . .
H35 H 1.3210 0.3336 0.4681 0.218 Uiso 1 1 calc R . .
C32 C 1.4318(3) 0.2873(18) 0.4987(3) 0.242(4) Uani 1 1 d . A .
H36 H 1.4355 0.4805 0.4919 0.363 Uiso 1 1 calc R . .
H37 H 1.4727 0.2113 0.5052 0.363 Uiso 1 1 calc R . .
H38 H 1.4055 0.2598 0.5279 0.363 Uiso 1 1 calc R . .

loop_
_atom_site_aniso_label
_atom_site_aniso_U_11
_atom_site_aniso_U_22
_atom_site_aniso_U_33
_atom_site_aniso_U_23
_atom_site_aniso_U_13
_atom_site_aniso_U_12
S1 0.0630(6) 0.0511(5) 0.0501(5) -0.0047(4) -0.0152(4) 0.0011(4)
C1 0.0630(6) 0.0511(5) 0.0501(5) -0.0047(4) -0.0152(4) 0.0011(4)
C1B 0.096(2) 0.0637(16) 0.0530(13) -0.0022(10) -0.0133(18) -0.0083(19)
S1B 0.096(2) 0.0637(16) 0.0530(13) -0.0022(10) -0.0133(18) -0.0083(19)
O2 0.0604(10) 0.0650(10) 0.0653(10) -0.0020(8) -0.0122(8) -0.0046(7)
O3 0.0672(11) 0.0766(12) 0.0850(12) -0.0249(10) -0.0151(9) 0.0143(9)
C33 0.0569(12) 0.0472(12) 0.0431(10) 0.0052(9) -0.0081(9) -0.0011(9)
C34 0.0618(13) 0.0457(12) 0.0426(11) 0.0022(9) -0.0066(9) 0.0019(9)
N2 0.0561(11) 0.0619(12) 0.0559(11) 0.0003(9) -0.0023(8) 0.0012(9)
N1 0.0569(11) 0.0555(11) 0.0596(11) -0.0024(9) -0.0125(8) 0.0019(9)
C2 0.0605(13) 0.0455(12) 0.0474(11) 0.0001(9) -0.0093(9) -0.0010(10)
O5 0.0688(11) 0.0692(11) 0.0723(11) -0.0125(9) -0.0212(8) -0.0079(8)
C4 0.0605(13) 0.0419(11) 0.0428(11) 0.0022(8) -0.0068(9) 0.0014(9)
C5 0.0589(13) 0.0435(11) 0.0444(11) 0.0023(8) -0.0084(9) 0.0013(9)
C6 0.0636(13) 0.0427(11) 0.0415(10) 0.0025(8) -0.0113(9) -0.0026(9)
O6 0.0764(12) 0.0824(13) 0.0812(12) -0.0234(10) -0.0018(9) 0.0141(9)
C8 0.0702(15) 0.0529(13) 0.0471(11) -0.0065(10) -0.0056(10) 0.0040(11)
C9 0.0568(13) 0.0433(11) 0.0430(11) 0.0025(8) -0.0105(9) -0.0006(9)
C10 0.0610(13) 0.0504(12) 0.0501(12) 0.0061(9) -0.0082(10) -0.0037(10)
C11 0.0678(15) 0.0598(14) 0.0514(13) -0.0023(10) -0.0052(10) 0.0077(11)
C12 0.0614(14) 0.0530(13) 0.0549(13) -0.0028(10) -0.0124(10) 0.0017(10)
C13 0.0672(14) 0.0514(13) 0.0519(12) 0.0016(10) -0.0128(10) -0.0037(10)
C14 0.0642(13) 0.0482(12) 0.0442(11) 0.0021(9) -0.0052(9) 0.0022(10)
C15 0.0717(15) 0.0508(13) 0.0473(12) -0.0044(9) -0.0121(10) -0.0035(11)
C16 0.0601(14) 0.0667(15) 0.0664(14) -0.0013(12) -0.0153(11) 0.0022(11)
C17 0.0557(14) 0.0762(17) 0.0677(15) 0.0033(12) 0.0036(11) 0.0014(12)
C18 0.0527(13) 0.0684(15) 0.0773(16) -0.0006(13) -0.0002(11) -0.0033(11)
C19 0.0853(17) 0.0559(14) 0.0462(12) -0.0084(10) -0.0106(11) 0.0038(12)
C20 0.0542(15) 0.0893(19) 0.0880(19) 0.0061(15) 0.0017(13) -0.0015(13)
C21 0.0607(15) 0.0809(19) 0.0866(19) -0.0021(15) -0.0023(13) 0.0021(13)
C22 0.0624(16) 0.102(2) 0.095(2) 0.0020(17) -0.0032(14) 0.0043(15)
C23 0.0681(17) 0.097(2) 0.0766(18) 0.0050(15) -0.0013(13) 0.0053(14)
C24 0.0679(17) 0.102(2) 0.093(2) -0.0062(17) -0.0120(15) 0.0104(16)
C25 0.079(2) 0.215(5) 0.138(4) 0.024(3) -0.022(2) -0.033(3)
C26 0.0669(19) 0.127(3) 0.126(3) 0.000(2) -0.0056(18) 0.0187(18)
C27 0.0635(19) 0.151(3) 0.123(3) 0.019(3) -0.0022(18) 0.005(2)
C28 0.095(2) 0.125(3) 0.135(3) -0.015(3) -0.024(2) 0.031(2)
C29 0.111(4) 0.278(8) 0.161(5) 0.002(5) -0.033(3) -0.024(4)
C30 0.094(3) 0.319(9) 0.147(5) 0.037(5) -0.014(3) -0.041(4)
C31 0.131(4) 0.237(6) 0.177(5) -0.022(5) -0.034(4) -0.017(4)
C32 0.188(7) 0.312(10) 0.226(8) 0.022(8) 0.021(6) -0.072(7)

loop_
_atom_type_symbol
_atom_type_description
_atom_type_scat_dispersion_real
_atom_type_scat_dispersion_imag
_atom_type_scat_source
C C 0.0181 0.0091 'International Tables Vol C Tables 4.2.6.8 and 6.1.1.4'
H H 0.0000 0.0000 'International Tables Vol C Tables 4.2.6.8 and 6.1.1.4'
N N 0.0311 0.0180 'International Tables Vol C Tables 4.2.6.8 and 6.1.1.4'
O O 0.0492 0.0322 'International Tables Vol C Tables 4.2.6.8 and 6.1.1.4'
S S 0.3331 0.5567 'International Tables Vol C Tables 4.2.6.8 and 6.1.1.4'

loop_
_geom_angle_atom_site_label_1
_geom_angle_atom_site_label_2
_geom_angle_atom_site_label_3
_geom_angle
_geom_angle_site_symmetry_1
_geom_angle_site_symmetry_3
C19 S1 C6 90.99(11) . .
C19 C1 C34 106.8(2) . .
C19 C1B C6 110.0(3) . .
C19 S1B C34 90.88(17) . .
C6 C33 C4 119.1(2) . .
C6 C33 C10 120.77(19) . .
C4 C33 C10 120.07(19) . .
C5 C34 C6 119.75(19) . .
C5 C34 C1 130.7(2) . .
C6 C34 C1 109.6(2) . .
C5 C34 S1B 121.99(18) . .
C6 C34 S1B 118.26(18) . .
C1 C34 S1B 8.73(17) . .
C10 N2 C11 123.63(19) . .
C10 N2 C17 117.41(19) . .
C11 N2 C17 118.9(2) . .
C13 N1 C12 124.79(19) . .
C13 N1 C16 118.26(18) . .
C12 N1 C16 116.91(19) . .
C15 C2 C9 120.2(2) . .
C15 C2 C13 119.68(19) . .
C9 C2 C13 120.14(19) . .
C33 C4 C14 120.2(2) . .
C33 C4 C9 120.31(19) . .
C14 C4 C9 119.51(19) . .
C34 C5 C9 119.4(2) . .
C34 C5 C12 121.13(19) . .
C9 C5 C12 119.43(19) . .
C33 C6 C34 121.05(19) . .
C33 C6 C1B 135.2(2) . .
C34 C6 C1B 103.7(2) . .
C33 C6 S1 125.02(17) . .
C34 C6 S1 113.92(16) . .
C1B C6 S1 10.6(2) . .
C14 C8 C15 120.7(2) . .
C5 C9 C2 120.8(2) . .
C5 C9 C4 120.28(19) . .
C2 C9 C4 118.93(19) . .
O2 C10 N2 119.9(2) . .
O2 C10 C33 121.9(2) . .
N2 C10 C33 118.17(19) . .
O6 C11 N2 120.5(2) . .
O6 C11 C14 122.3(2) . .
N2 C11 C14 117.15(19) . .
O3 C12 N1 119.9(2) . .
O3 C12 C5 122.4(2) . .
N1 C12 C5 117.67(19) . .
O5 C13 N1 120.5(2) . .
O5 C13 C2 122.5(2) . .
N1 C13 C2 117.05(18) . .
C8 C14 C4 119.9(2) . .
C8 C14 C11 120.0(2) . .
C4 C14 C11 120.11(19) . .
C2 C15 C8 120.7(2) . .
N1 C16 C23 111.4(2) . .
N2 C17 C18 114.0(2) . .
C20 C18 C17 112.3(2) . .
C1 C19 C1B 109.8(3) . .
C1 C19 S1B 7.3(2) . .
C1B C19 S1B 117.1(2) . .
C1 C19 S1 118.7(2) . .
C1B C19 S1 9.3(3) . .
S1B C19 S1 125.93(17) . .
C21 C20 C18 113.3(2) . .
C22 C21 C20 115.3(2) . .
C21 C22 C24 114.2(3) . .
C16 C23 C27 113.6(3) . .
C26 C24 C22 114.6(3) . .
C27 C25 C29 112.4(4) . .
C28 C26 C24 115.4(3) . .
C25 C27 C23 114.2(3) . .
C31 C29 C25 117.5(5) . .
C32 C30 C31 111.9(6) . .
C29 C31 C30 116.6(6) . .

loop_
_geom_bond_atom_site_label_1
_geom_bond_atom_site_label_2
_geom_bond_distance
_geom_bond_site_symmetry_2
S1 C19 1.672(2) .
S1 C6 1.727(2) .
C1 C19 1.409(2) .
C1 C34 1.536(2) .
C1B C19 1.420(2) .
C1B C6 1.539(2) .
S1B C19 1.627(3) .
S1B C34 1.693(4) .
O2 C10 1.222(2) .
O3 C12 1.218(3) .
C33 C6 1.387(3) .
C33 C4 1.411(3) .
C33 C10 1.465(3) .
C34 C5 1.396(3) .
C34 C6 1.436(3) .
N2 C10 1.390(3) .
N2 C11 1.399(3) .
N2 C17 1.478(3) .
N1 C13 1.391(3) .
N1 C12 1.396(3) .
N1 C16 1.478(3) .
C2 C15 1.381(3) .
C2 C9 1.416(3) .
C2 C13 1.476(3) .
O5 C13 1.221(2) .
C4 C14 1.414(3) .
C4 C9 1.421(3) .
C5 C9 1.412(3) .
C5 C12 1.479(3) .
O6 C11 1.222(3) .
C8 C14 1.382(3) .
C8 C15 1.391(3) .
C11 C14 1.478(3) .
C16 C23 1.500(4) .
C17 C18 1.519(3) .
C18 C20 1.519(3) .
C20 C21 1.513(4) .
C21 C22 1.507(4) .
C22 C24 1.524(4) .
C23 C27 1.519(4) .
C24 C26 1.501(4) .
C25 C27 1.507(5) .
C25 C29 1.532(5) .
C26 C28 1.484(5) .
C29 C31 1.353(6) .
C30 C32 1.392(8) .
C30 C31 1.514(6) .

loop_
_geom_torsion_atom_site_label_1
_geom_torsion_atom_site_label_2
_geom_torsion_atom_site_label_3
_geom_torsion_atom_site_label_4
_geom_torsion
_geom_torsion_site_symmetry_1
_geom_torsion_site_symmetry_2
_geom_torsion_site_symmetry_3
_geom_torsion_site_symmetry_4
C19 C1 C34 C5 179.6(4) . . . .
C19 C1 C34 C6 1.1(9) . . . .
C19 C1 C34 S1B -174(6) . . . .
C19 S1B C34 C5 179.3(2) . . . .
C19 S1B C34 C6 -0.3(5) . . . .
C19 S1B C34 C1 5(5) . . . .
C6 C33 C4 C14 178.12(18) . . . .
C10 C33 C4 C14 -3.3(3) . . . .
C6 C33 C4 C9 -0.8(3) . . . .
C10 C33 C4 C9 177.76(18) . . . .
C6 C34 C5 C9 -1.7(3) . . . .
C1 C34 C5 C9 179.8(7) . . . .
S1B C34 C5 C9 178.7(4) . . . .
C6 C34 C5 C12 177.44(19) . . . .
C1 C34 C5 C12 -1.0(7) . . . .
S1B C34 C5 C12 -2.2(4) . . . .
C4 C33 C6 C34 0.9(3) . . . .
C10 C33 C6 C34 -177.68(18) . . . .
C4 C33 C6 C1B 177.6(10) . . . .
C10 C33 C6 C1B -1.0(10) . . . .
C4 C33 C6 S1 -178.59(16) . . . .
C10 C33 C6 S1 2.8(3) . . . .
C5 C34 C6 C33 0.4(3) . . . .
C1 C34 C6 C33 179.1(5) . . . .
S1B C34 C6 C33 180.0(4) . . . .
C5 C34 C6 C1B -177.2(7) . . . .
C1 C34 C6 C1B 1.5(10) . . . .
S1B C34 C6 C1B 2.4(7) . . . .
C5 C34 C6 S1 179.94(16) . . . .
C1 C34 C6 S1 -1.3(5) . . . .
S1B C34 C6 S1 -0.5(4) . . . .
C19 C1B C6 C33 179.2(4) . . . .
C19 C1B C6 C34 -3.7(12) . . . .
C19 C1B C6 S1 162(5) . . . .
C19 S1 C6 C33 -179.52(19) . . . .
C19 S1 C6 C34 0.94(18) . . . .
C19 S1 C6 C1B -14(4) . . . .
C34 C5 C9 C2 -178.10(19) . . . .
C12 C5 C9 C2 2.7(3) . . . .
C34 C5 C9 C4 1.8(3) . . . .
C12 C5 C9 C4 -177.38(19) . . . .
C15 C2 C9 C5 179.13(19) . . . .
C13 C2 C9 C5 -0.8(3) . . . .
C15 C2 C9 C4 -0.8(3) . . . .
C13 C2 C9 C4 179.32(18) . . . .
C33 C4 C9 C5 -0.5(3) . . . .
C14 C4 C9 C5 -179.50(18) . . . .
C33 C4 C9 C2 179.40(18) . . . .
C14 C4 C9 C2 0.4(3) . . . .
C11 N2 C10 O2 -172.8(2) . . . .
C17 N2 C10 O2 5.7(3) . . . .
C11 N2 C10 C33 8.2(3) . . . .
C17 N2 C10 C33 -173.31(18) . . . .
C6 C33 C10 O2 -1.6(3) . . . .
C4 C33 C10 O2 179.82(19) . . . .
C6 C33 C10 N2 177.43(18) . . . .
C4 C33 C10 N2 -1.2(3) . . . .
C10 N2 C11 O6 170.6(2) . . . .
C17 N2 C11 O6 -7.9(3) . . . .
C10 N2 C11 C14 -10.1(3) . . . .
C17 N2 C11 C14 171.40(19) . . . .
C13 N1 C12 O3 179.0(2) . . . .
C16 N1 C12 O3 1.6(3) . . . .
C13 N1 C12 C5 -2.1(3) . . . .
C16 N1 C12 C5 -179.49(19) . . . .
C34 C5 C12 O3 -1.7(3) . . . .
C9 C5 C12 O3 177.5(2) . . . .
C34 C5 C12 N1 179.42(19) . . . .
C9 C5 C12 N1 -1.4(3) . . . .
C12 N1 C13 O5 -177.0(2) . . . .
C16 N1 C13 O5 0.4(3) . . . .
C12 N1 C13 C2 4.0(3) . . . .
C16 N1 C13 C2 -178.65(19) . . . .
C15 C2 C13 O5 -1.4(3) . . . .
C9 C2 C13 O5 178.5(2) . . . .
C15 C2 C13 N1 177.63(19) . . . .
C9 C2 C13 N1 -2.5(3) . . . .
C15 C8 C14 C4 -0.7(3) . . . .
C15 C8 C14 C11 179.4(2) . . . .
C33 C4 C14 C8 -178.67(19) . . . .
C9 C4 C14 C8 0.3(3) . . . .
C33 C4 C14 C11 1.2(3) . . . .
C9 C4 C14 C11 -179.81(19) . . . .
O6 C11 C14 C8 4.3(3) . . . .
N2 C11 C14 C8 -174.93(19) . . . .
O6 C11 C14 C4 -175.5(2) . . . .
N2 C11 C14 C4 5.2(3) . . . .
C9 C2 C15 C8 0.4(3) . . . .
C13 C2 C15 C8 -179.7(2) . . . .
C14 C8 C15 C2 0.3(3) . . . .
C13 N1 C16 C23 -93.5(3) . . . .
C12 N1 C16 C23 84.1(3) . . . .
C10 N2 C17 C18 -79.5(3) . . . .
C11 N2 C17 C18 99.1(3) . . . .
N2 C17 C18 C20 -175.1(2) . . . .
C34 C1 C19 C1B -3.4(10) . . . .
C34 C1 C19 S1B 172(7) . . . .
C34 C1 C19 S1 -0.4(10) . . . .
C6 C1B C19 C1 4.5(12) . . . .
C6 C1B C19 S1B 3.9(15) . . . .
C6 C1B C19 S1 -159(5) . . . .
C34 S1B C19 C1 -7(6) . . . .
C34 S1B C19 C1B -2.2(11) . . . .
C34 S1B C19 S1 1.2(5) . . . .
C6 S1 C19 C1 -0.3(7) . . . .
C6 S1 C19 C1B 18(5) . . . .
C6 S1 C19 S1B -1.4(4) . . . .
C17 C18 C20 C21 178.2(2) . . . .
C18 C20 C21 C22 -175.9(2) . . . .
C20 C21 C22 C24 178.7(3) . . . .
N1 C16 C23 C27 177.8(3) . . . .
C21 C22 C24 C26 -179.0(3) . . . .
C22 C24 C26 C28 176.7(3) . . . .
C29 C25 C27 C23 -169.1(4) . . . .
C16 C23 C27 C25 -66.3(4) . . . .
C27 C25 C29 C31 -176.6(6) . . . .
C25 C29 C31 C30 -178.5(6) . . . .
C32 C30 C31 C29 172.4(7) . . . .
